data_1544485
loop_
_publ_author_name
'Liu, Qing-Xin'
'Yang, Yong-Xun'
'Zhang, Jian-Ping'
'Chen, Li-Ping'
'Shen, Yun-Heng'
'Li, Hui-Liang'
'Zhang, Wei-Dong'

_publ_section_title
;
 Isolation, Structure Elucidation, and Absolute Configuration of Highly
 Oxygenated Germacranolides from Carpesium cernuum.
;
_journal_issue 10
_journal_name_full 'Journal of natural products'
_journal_page_first 2479
_journal_page_last 2486
_journal_paper_doi 10.1021/acs.jnatprod.6b00315
_journal_volume 79
_journal_year 2016
_chemical_absolute_configuration rmad
_chemical_formula_moiety 'C25 H38 O10'
_chemical_formula_sum 'C25 H38 O10'
_chemical_formula_weight 498.55
_chemical_name_systematic
;
 ?
;
_space_group_crystal_system monoclinic
_space_group_IT_number 4
_space_group_name_Hall 'P 2yb'
_space_group_name_H-M_alt 'P 1 21 1'
_symmetry_space_group_name_Hall 'P 2yb'
_symmetry_space_group_name_H-M 'P 1 21 1'
_atom_sites_solution_hydrogens geom
_atom_sites_solution_primary direct
_audit_creation_date 2015-08-25
_audit_creation_method
;
Olex2 1.2
(compiled 2015.01.26 svn.r3150 for OlexSys, GUI svn.r4998)
;
_cell_angle_alpha 90
_cell_angle_beta 99.968(3)
_cell_angle_gamma 90
_cell_formula_units_Z 2
_cell_length_a 9.1262(4)
_cell_length_b 11.2141(5)
_cell_length_c 13.5183(6)
_cell_measurement_reflns_used 4865
_cell_measurement_temperature 296(2)
_cell_measurement_theta_max 68.397
_cell_measurement_theta_min 3.320
_cell_volume 1362.61(11)
_computing_cell_refinement 'SAINT v7.68A (Bruker, 2009)'
_computing_data_reduction 'SAINT v7.68A (Bruker, 2009)'
_computing_molecular_graphics 'Olex2 (Dolomanov et al., 2009)'
_computing_publication_material 'Olex2 (Dolomanov et al., 2009)'
_computing_structure_refinement 'XL (Sheldrick, 2008)'
_computing_structure_solution 'SIR2004 (Burla et al., 2007)'
_diffrn_ambient_temperature 296.15
_diffrn_measured_fraction_theta_full 0.992
_diffrn_measured_fraction_theta_max 0.978
_diffrn_measurement_device_type 'Bruker APEX-II CCD'
_diffrn_measurement_method '\f and \w scans'
_diffrn_radiation_monochromator graphite
_diffrn_radiation_type CuK\a
_diffrn_radiation_wavelength 1.54178
_diffrn_reflns_av_R_equivalents 0.0422
_diffrn_reflns_av_unetI/netI 0.0551
_diffrn_reflns_Laue_measured_fraction_full 0.992
_diffrn_reflns_Laue_measured_fraction_max 0.978
_diffrn_reflns_limit_h_max 11
_diffrn_reflns_limit_h_min -9
_diffrn_reflns_limit_k_max 13
_diffrn_reflns_limit_k_min -13
_diffrn_reflns_limit_l_max 16
_diffrn_reflns_limit_l_min -16
_diffrn_reflns_number 10288
_diffrn_reflns_point_group_measured_fraction_full 0.904
_diffrn_reflns_point_group_measured_fraction_max 0.886
_diffrn_reflns_theta_full 67.679
_diffrn_reflns_theta_max 69.506
_diffrn_reflns_theta_min 3.319
_diffrn_standards_number 0
_exptl_absorpt_coefficient_mu 0.780
_exptl_absorpt_correction_T_max 0.7532
_exptl_absorpt_correction_T_min 0.4832
_exptl_absorpt_correction_type multi-scan
_exptl_absorpt_process_details
;
SADABS-2008/1 (Bruker,2008) was used for absorption correction.
wR2(int) was 0.1365 before and 0.0634 after correction.
The Ratio of minimum to maximum transmission is 0.6415.
The \l/2 correction factor is 0.0015.
;
_exptl_crystal_colour colourless
_exptl_crystal_colour_primary colourless
_exptl_crystal_density_diffrn 1.215
_exptl_crystal_description block
_exptl_crystal_F_000 536
_exptl_crystal_size_max 0.25
_exptl_crystal_size_mid 0.18
_exptl_crystal_size_min 0.15
_refine_diff_density_max 0.292
_refine_diff_density_min -0.193
_refine_diff_density_rms 0.045
_refine_ls_abs_structure_details
;
 Flack x determined using 1733 quotients [(I+)-(I-)]/[(I+)+(I-)]
 (Parsons, Flack and Wagner, Acta Cryst. B69 (2013) 249-259).
;
_refine_ls_abs_structure_Flack -0.05(11)
_refine_ls_extinction_method none
_refine_ls_goodness_of_fit_ref 1.027
_refine_ls_hydrogen_treatment constr
_refine_ls_matrix_type full
_refine_ls_number_parameters 325
_refine_ls_number_reflns 4545
_refine_ls_number_restraints 1
_refine_ls_restrained_S_all 1.027
_refine_ls_R_factor_all 0.0533
_refine_ls_R_factor_gt 0.0514
_refine_ls_shift/su_max 0.010
_refine_ls_shift/su_mean 0.000
_refine_ls_structure_factor_coef Fsqd
_refine_ls_weighting_details 'w=1/[\s^2^(Fo^2^)+(0.0988P)^2^+0.1119P] where P=(Fo^2^+2Fc^2^)/3'
_refine_ls_weighting_scheme calc
_refine_ls_wR_factor_gt 0.1426
_refine_ls_wR_factor_ref 0.1461
_reflns_Friedel_coverage 0.718
_reflns_Friedel_fraction_full 0.806
_reflns_Friedel_fraction_max 0.784
_reflns_number_gt 4288
_reflns_number_total 4545
_reflns_threshold_expression 'I > 2\s(I)'
_cod_data_source_file np6b00315_si_001.cif
_cod_data_source_block cu_dm15637_0m
_cod_database_code 1544485
_shelxl_version_number 2014-3
_shelx_space_group_comment
;
The symmetry employed for this shelxl refinement is uniquely defined
by the following loop, which should always be used as a source of
symmetry information in preference to the above space-group names.
They are only intended as comments.
;
_shelx_estimated_absorpt_t_max 0.892
_shelx_estimated_absorpt_t_min 0.829
_olex2_refinement_description
;
1. Fixed Uiso
 At 1.2 times of:
  All C(H) groups, All C(H,H) groups
 At 1.5 times of:
  All C(H,H,H) groups, All O(H) groups
2.a Ternary CH refined with riding coordinates:
 C5(H5), C6(H6), C7(H7A), C8(H8), C9(H9), C10(H10), C11(H11), C2"(H2")
2.b Secondary CH2 refined with riding coordinates:
 C1(H1A,H1B), C2(H2A,H2B), C13(H13A,H13B)
2.c Aromatic/amide H refined with riding coordinates:
 C3'(H3')
2.d Idealised Me refined as rotating group:
 C14(H14A,H14B,H14C), C15(H15A,H15B,H15C), C16(H16A,H16B,H16C), C3"(H3"A,H3"B,
 H3"C), C4"(H4"A,H4"B,H4"C), C4'(H4'A,H4'B,H4'C), C5'(H5'A,H5'B,H5'C)
2.e Idealised tetrahedral OH refined as rotating group:
 O2(H2), O7(H7)
;
_olex2_submission_special_instructions 'No special instructions were received'

loop_
_space_group_symop_operation_xyz
'x, y, z'
'-x, y+1/2, -z'

loop_
_atom_site_label
_atom_site_type_symbol
_atom_site_fract_x
_atom_site_fract_y
_atom_site_fract_z
_atom_site_U_iso_or_equiv
_atom_site_adp_type
_atom_site_occupancy
_atom_site_site_symmetry_order
_atom_site_calc_flag
_atom_site_refinement_flags_posn
O1 O 0.1738(3) 0.6256(3) 0.2716(2) 0.0736(7) Uani 1 1 d .
O2 O 0.2032(2) 0.3444(2) 0.16166(19) 0.0570(5) Uani 1 1 d .
H2 H 0.1458 0.2992 0.1264 0.085 Uiso 1 1 calc GR
O3 O 0.0948(2) 0.4888(2) -0.01635(17) 0.0542(5) Uani 1 1 d .
O4 O -0.0355(4) 0.6568(3) -0.0480(3) 0.0950(11) Uani 1 1 d .
O5 O 0.3523(2) 0.6075(3) -0.02101(17) 0.0623(6) Uani 1 1 d .
O6 O 0.5141(4) 0.7344(4) -0.0670(3) 0.0991(12) Uani 1 1 d .
O7 O 0.6386(2) 0.4135(2) 0.18091(17) 0.0533(5) Uani 1 1 d .
H7 H 0.6060 0.3506 0.1551 0.080 Uiso 1 1 calc GR
O8 O 0.6516(2) 0.4088(2) 0.37945(16) 0.0539(5) Uani 1 1 d .
O9 O 0.8877(3) 0.4734(3) 0.4042(2) 0.0724(7) Uani 1 1 d .
O10 O 0.5549(4) 0.8195(3) 0.1721(4) 0.1171(15) Uani 1 1 d .
C1 C 0.3782(4) 0.5139(5) 0.4276(3) 0.0721(10) Uani 1 1 d .
H1A H 0.3230 0.5694 0.4622 0.086 Uiso 1 1 calc R
H1B H 0.4263 0.4576 0.4774 0.086 Uiso 1 1 calc R
C2 C 0.2653(4) 0.4444(4) 0.3516(3) 0.0640(9) Uani 1 1 d .
H2A H 0.3149 0.3770 0.3269 0.077 Uiso 1 1 calc R
H2B H 0.1877 0.4135 0.3853 0.077 Uiso 1 1 calc R
C3 C 0.1953(3) 0.5197(4) 0.2639(2) 0.0562(7) Uani 1 1 d .
C4 C 0.1379(3) 0.4583(3) 0.1620(2) 0.0513(7) Uani 1 1 d .
C5 C 0.1780(3) 0.5355(3) 0.0772(2) 0.0460(6) Uani 1 1 d .
H5 H 0.1499 0.6186 0.0863 0.055 Uiso 1 1 calc R
C6 C 0.3400(3) 0.5290(3) 0.0631(2) 0.0437(6) Uani 1 1 d .
H6 H 0.3638 0.4471 0.0460 0.052 Uiso 1 1 calc R
C7 C 0.4587(3) 0.5741(3) 0.1506(2) 0.0438(6) Uani 1 1 d .
H7A H 0.4142 0.6340 0.1891 0.053 Uiso 1 1 calc R
C8 C 0.5250(3) 0.4730(2) 0.22131(19) 0.0408(5) Uani 1 1 d .
H8 H 0.4462 0.4158 0.2280 0.049 Uiso 1 1 calc R
C9 C 0.5967(3) 0.5161(3) 0.3261(2) 0.0487(6) Uani 1 1 d .
H9 H 0.6823 0.5663 0.3192 0.058 Uiso 1 1 calc R
C10 C 0.5000(4) 0.5840(4) 0.3890(3) 0.0634(8) Uani 1 1 d .
H10 H 0.4504 0.6480 0.3463 0.076 Uiso 1 1 calc R
C11 C 0.5722(3) 0.6345(3) 0.0955(3) 0.0586(8) Uani 1 1 d .
H11 H 0.6452 0.5742 0.0841 0.070 Uiso 1 1 calc R
C12 C 0.4810(4) 0.6665(4) -0.0050(3) 0.0662(9) Uani 1 1 d .
C13 C 0.6566(4) 0.7404(4) 0.1463(4) 0.0800(12) Uani 1 1 d .
H13A H 0.7243 0.7146 0.2058 0.096 Uiso 1 1 calc R
H13B H 0.7142 0.7780 0.1009 0.096 Uiso 1 1 calc R
C14 C 0.5988(6) 0.6444(6) 0.4787(4) 0.0956(16) Uani 1 1 d .
H14A H 0.6574 0.5851 0.5188 0.143 Uiso 1 1 calc GR
H14B H 0.5372 0.6851 0.5188 0.143 Uiso 1 1 calc GR
H14C H 0.6635 0.7009 0.4546 0.143 Uiso 1 1 calc GR
C15 C -0.0322(3) 0.4498(5) 0.1544(3) 0.0802(12) Uani 1 1 d .
H15A H -0.0730 0.4030 0.0967 0.120 Uiso 1 1 calc GR
H15B H -0.0745 0.5284 0.1478 0.120 Uiso 1 1 calc GR
H15C H -0.0550 0.4127 0.2139 0.120 Uiso 1 1 calc GR
C16 C 0.6222(10) 0.9187(6) 0.2271(7) 0.130(2) Uani 1 1 d .
H16A H 0.6901 0.9565 0.1901 0.195 Uiso 1 1 calc GR
H16B H 0.6753 0.8922 0.2908 0.195 Uiso 1 1 calc GR
H16C H 0.5468 0.9747 0.2376 0.195 Uiso 1 1 calc GR
C1" C -0.0085(4) 0.5574(3) -0.0720(3) 0.0652(9) Uani 1 1 d .
C2" C -0.0854(6) 0.4896(5) -0.1624(4) 0.0959(16) Uani 1 1 d .
H2" H -0.0054 0.4502 -0.1898 0.115 Uiso 1 1 calc R
C3" C -0.1747(13) 0.3944(8) -0.1338(8) 0.179(5) Uani 1 1 d .
H3"A H -0.1246 0.3588 -0.0726 0.268 Uiso 1 1 calc GR
H3"B H -0.1901 0.3353 -0.1859 0.268 Uiso 1 1 calc GR
H3"C H -0.2690 0.4254 -0.1237 0.268 Uiso 1 1 calc GR
C4" C -0.1592(11) 0.5691(7) -0.2441(5) 0.152(4) Uani 1 1 d .
H4"A H -0.2143 0.5217 -0.2970 0.228 Uiso 1 1 calc GR
H4"B H -0.0852 0.6146 -0.2700 0.228 Uiso 1 1 calc GR
H4"C H -0.2258 0.6222 -0.2180 0.228 Uiso 1 1 calc GR
C1' C 0.8001(3) 0.3949(3) 0.4053(2) 0.0536(7) Uani 1 1 d .
C2' C 0.8380(4) 0.2662(4) 0.4269(3) 0.0726(10) Uani 1 1 d .
C3' C 0.9355(5) 0.2347(5) 0.5034(4) 0.0883(13) Uani 1 1 d .
H3' H 0.9593 0.1540 0.5091 0.106 Uiso 1 1 calc R
C4' C 1.0109(6) 0.3124(7) 0.5806(5) 0.1070(18) Uani 1 1 d .
H4'A H 1.1165 0.3024 0.5861 0.161 Uiso 1 1 calc GR
H4'B H 0.9818 0.2928 0.6435 0.161 Uiso 1 1 calc GR
H4'C H 0.9848 0.3937 0.5636 0.161 Uiso 1 1 calc GR
C5' C 0.7584(8) 0.1756(5) 0.3523(4) 0.1004(16) Uani 1 1 d .
H5'A H 0.6535 0.1780 0.3533 0.151 Uiso 1 1 calc GR
H5'B H 0.7958 0.0971 0.3705 0.151 Uiso 1 1 calc GR
H5'C H 0.7757 0.1945 0.2860 0.151 Uiso 1 1 calc GR

loop_
_atom_site_aniso_label
_atom_site_aniso_U_11
_atom_site_aniso_U_22
_atom_site_aniso_U_33
_atom_site_aniso_U_23
_atom_site_aniso_U_13
_atom_site_aniso_U_12
O1 0.0639(13) 0.0785(18) 0.0773(15) -0.0168(14) 0.0092(11) 0.0228(13)
O2 0.0457(10) 0.0502(12) 0.0719(13) -0.0018(10) 0.0014(9) -0.0092(9)
O3 0.0406(9) 0.0506(11) 0.0642(12) -0.0053(10) -0.0107(8) 0.0020(8)
O4 0.0849(19) 0.0715(19) 0.108(2) -0.0094(17) -0.0417(16) 0.0271(16)
O5 0.0487(11) 0.0760(16) 0.0581(12) 0.0184(11) -0.0026(9) -0.0073(11)
O6 0.0770(18) 0.113(3) 0.103(2) 0.057(2) 0.0015(16) -0.0208(18)
O7 0.0370(9) 0.0557(12) 0.0680(12) -0.0001(10) 0.0118(8) 0.0074(9)
O8 0.0399(10) 0.0564(12) 0.0630(12) 0.0149(10) 0.0022(8) -0.0017(9)
O9 0.0445(11) 0.0662(14) 0.0991(18) 0.0053(14) -0.0083(11) -0.0049(11)
O10 0.082(2) 0.0657(19) 0.190(5) -0.022(2) -0.015(2) -0.0171(17)
C1 0.0616(19) 0.100(3) 0.0550(17) -0.0115(19) 0.0123(14) 0.008(2)
C2 0.0477(15) 0.087(3) 0.0596(16) 0.0023(17) 0.0153(13) 0.0006(16)
C3 0.0354(12) 0.072(2) 0.0627(17) -0.0070(16) 0.0135(11) 0.0074(13)
C4 0.0278(12) 0.0623(17) 0.0627(16) -0.0005(14) 0.0049(10) 0.0015(12)
C5 0.0328(12) 0.0457(14) 0.0561(15) -0.0062(12) -0.0024(10) 0.0028(10)
C6 0.0342(12) 0.0456(13) 0.0498(13) 0.0046(11) 0.0030(10) -0.0024(11)
C7 0.0318(11) 0.0423(13) 0.0549(14) 0.0009(11) 0.0008(10) -0.0004(10)
C8 0.0292(11) 0.0434(13) 0.0490(13) -0.0003(11) 0.0047(9) -0.0017(10)
C9 0.0399(12) 0.0471(15) 0.0549(15) 0.0017(12) -0.0030(10) -0.0011(11)
C10 0.0622(19) 0.064(2) 0.0589(17) -0.0139(16) -0.0029(14) 0.0065(15)
C11 0.0382(13) 0.0560(18) 0.079(2) 0.0178(16) 0.0029(13) -0.0049(13)
C12 0.0502(17) 0.070(2) 0.078(2) 0.0260(18) 0.0084(14) -0.0069(16)
C13 0.0514(18) 0.069(2) 0.109(3) 0.027(2) -0.0134(18) -0.0203(17)
C14 0.093(3) 0.105(4) 0.080(3) -0.040(3) -0.009(2) 0.003(3)
C15 0.0320(14) 0.119(4) 0.090(2) 0.000(2) 0.0116(14) -0.0077(18)
C16 0.151(6) 0.078(3) 0.145(5) -0.014(4) -0.019(4) -0.035(4)
C1" 0.0515(17) 0.056(2) 0.078(2) -0.0013(16) -0.0177(15) 0.0062(14)
C2" 0.082(3) 0.088(3) 0.099(3) -0.027(3) -0.038(2) 0.012(2)
C3" 0.210(9) 0.106(5) 0.173(8) 0.004(5) -0.102(7) -0.063(6)
C4" 0.206(9) 0.111(5) 0.103(4) -0.024(4) -0.072(5) 0.011(5)
C1' 0.0412(14) 0.0606(18) 0.0575(15) 0.0075(13) 0.0040(11) -0.0009(13)
C2' 0.061(2) 0.073(2) 0.082(2) 0.013(2) 0.0079(17) 0.0084(18)
C3' 0.078(3) 0.081(3) 0.103(3) 0.023(3) 0.006(2) 0.016(2)
C4' 0.090(3) 0.121(5) 0.097(3) 0.018(3) -0.022(3) -0.003(3)
C5' 0.143(5) 0.057(2) 0.094(3) -0.004(2) 0.001(3) 0.006(3)

loop_
_atom_type_symbol
_atom_type_description
_atom_type_scat_dispersion_real
_atom_type_scat_dispersion_imag
_atom_type_scat_source
C C 0.0181 0.0091 'International Tables Vol C Tables 4.2.6.8 and 6.1.1.4'
H H 0.0000 0.0000 'International Tables Vol C Tables 4.2.6.8 and 6.1.1.4'
O O 0.0492 0.0322 'International Tables Vol C Tables 4.2.6.8 and 6.1.1.4'

loop_
_geom_angle_atom_site_label_1
_geom_angle_atom_site_label_2
_geom_angle_atom_site_label_3
_geom_angle
C4 O2 H2 109.5
C1" O3 C5 119.4(3)
C12 O5 C6 110.9(2)
C8 O7 H7 109.5
C1' O8 C9 118.1(2)
C13 O10 C16 113.0(5)
H1A C1 H1B 107.1
C2 C1 H1A 107.7
C2 C1 H1B 107.7
C10 C1 H1A 107.7
C10 C1 H1B 107.7
C10 C1 C2 118.4(3)
C1 C2 H2A 109.0
C1 C2 H2B 109.0
H2A C2 H2B 107.8
C3 C2 C1 112.7(4)
C3 C2 H2A 109.0
C3 C2 H2B 109.0
O1 C3 C2 122.4(3)
O1 C3 C4 118.5(3)
C2 C3 C4 119.0(3)
O2 C4 C3 109.1(3)
O2 C4 C5 110.7(2)
O2 C4 C15 111.4(3)
C5 C4 C3 109.1(3)
C5 C4 C15 110.7(3)
C15 C4 C3 105.6(3)
O3 C5 C4 106.9(2)
O3 C5 H5 110.0
O3 C5 C6 104.2(2)
C4 C5 H5 110.0
C6 C5 C4 115.5(2)
C6 C5 H5 110.0
O5 C6 C5 106.0(2)
O5 C6 H6 109.4
O5 C6 C7 105.2(2)
C5 C6 H6 109.4
C5 C6 C7 117.1(2)
C7 C6 H6 109.4
C6 C7 H7A 109.3
C8 C7 C6 112.6(2)
C8 C7 H7A 109.3
C11 C7 C6 102.4(2)
C11 C7 H7A 109.3
C11 C7 C8 113.7(2)
O7 C8 C7 110.0(2)
O7 C8 H8 108.9
O7 C8 C9 106.3(2)
C7 C8 H8 108.9
C9 C8 C7 113.7(2)
C9 C8 H8 108.9
O8 C9 C8 104.7(2)
O8 C9 H9 108.2
O8 C9 C10 108.7(3)
C8 C9 H9 108.2
C10 C9 C8 118.4(2)
C10 C9 H9 108.2
C1 C10 C9 117.3(3)
C1 C10 H10 106.8
C1 C10 C14 108.6(3)
C9 C10 H10 106.8
C9 C10 C14 110.0(3)
C14 C10 H10 106.8
C7 C11 H11 107.8
C12 C11 C7 103.2(2)
C12 C11 H11 107.8
C12 C11 C13 112.3(3)
C13 C11 C7 117.4(3)
C13 C11 H11 107.8
O5 C12 C11 111.2(3)
O6 C12 O5 121.2(4)
O6 C12 C11 127.5(3)
O10 C13 C11 108.0(3)
O10 C13 H13A 110.1
O10 C13 H13B 110.1
C11 C13 H13A 110.1
C11 C13 H13B 110.1
H13A C13 H13B 108.4
C10 C14 H14A 109.5
C10 C14 H14B 109.5
C10 C14 H14C 109.5
H14A C14 H14B 109.5
H14A C14 H14C 109.5
H14B C14 H14C 109.5
C4 C15 H15A 109.5
C4 C15 H15B 109.5
C4 C15 H15C 109.5
H15A C15 H15B 109.5
H15A C15 H15C 109.5
H15B C15 H15C 109.5
O10 C16 H16A 109.5
O10 C16 H16B 109.5
O10 C16 H16C 109.5
H16A C16 H16B 109.5
H16A C16 H16C 109.5
H16B C16 H16C 109.5
O3 C1" C2" 110.4(3)
O4 C1" O3 122.6(3)
O4 C1" C2" 126.9(4)
C1" C2" H2" 105.1
C3" C2" C1" 111.3(6)
C3" C2" H2" 105.1
C3" C2" C4" 116.2(6)
C4" C2" C1" 112.8(4)
C4" C2" H2" 105.1
C2" C3" H3"A 109.5
C2" C3" H3"B 109.5
C2" C3" H3"C 109.5
H3"A C3" H3"B 109.5
H3"A C3" H3"C 109.5
H3"B C3" H3"C 109.5
C2" C4" H4"A 109.5
C2" C4" H4"B 109.5
C2" C4" H4"C 109.5
H4"A C4" H4"B 109.5
H4"A C4" H4"C 109.5
H4"B C4" H4"C 109.5
O8 C1' C2' 110.4(3)
O9 C1' O8 123.9(3)
O9 C1' C2' 125.5(3)
C1' C2' C5' 116.4(4)
C3' C2' C1' 121.5(5)
C3' C2' C5' 122.0(5)
C2' C3' H3' 116.9
C2' C3' C4' 126.2(5)
C4' C3' H3' 116.9
C3' C4' H4'A 109.5
C3' C4' H4'B 109.5
C3' C4' H4'C 109.5
H4'A C4' H4'B 109.5
H4'A C4' H4'C 109.5
H4'B C4' H4'C 109.5
C2' C5' H5'A 109.5
C2' C5' H5'B 109.5
C2' C5' H5'C 109.5
H5'A C5' H5'B 109.5
H5'A C5' H5'C 109.5
H5'B C5' H5'C 109.5

loop_
_geom_bond_atom_site_label_1
_geom_bond_atom_site_label_2
_geom_bond_distance
O1 C3 1.211(5)
O2 H2 0.8200
O2 C4 1.410(4)
O3 C5 1.455(3)
O3 C1" 1.342(4)
O4 C1" 1.198(5)
O5 C6 1.457(3)
O5 C12 1.333(4)
O6 C12 1.210(5)
O7 H7 0.8200
O7 C8 1.419(3)
O8 C9 1.447(4)
O8 C1' 1.349(4)
O9 C1' 1.191(4)
O10 C13 1.373(7)
O10 C16 1.418(7)
C1 H1A 0.9700
C1 H1B 0.9700
C1 C2 1.536(5)
C1 C10 1.526(6)
C2 H2A 0.9700
C2 H2B 0.9700
C2 C3 1.504(5)
C3 C4 1.548(5)
C4 C5 1.530(4)
C4 C15 1.541(4)
C5 H5 0.9800
C5 C6 1.525(3)
C6 H6 0.9800
C6 C7 1.545(4)
C7 H7A 0.9800
C7 C8 1.537(4)
C7 C11 1.535(4)
C8 H8 0.9800
C8 C9 1.532(4)
C9 H9 0.9800
C9 C10 1.531(5)
C10 H10 0.9800
C10 C14 1.538(5)
C11 H11 0.9800
C11 C12 1.508(5)
C11 C13 1.513(6)
C13 H13A 0.9700
C13 H13B 0.9700
C14 H14A 0.9600
C14 H14B 0.9600
C14 H14C 0.9600
C15 H15A 0.9600
C15 H15B 0.9600
C15 H15C 0.9600
C16 H16A 0.9600
C16 H16B 0.9600
C16 H16C 0.9600
C1" C2" 1.506(5)
C2" H2" 0.9800
C2" C3" 1.436(11)
C2" C4" 1.486(9)
C3" H3"A 0.9600
C3" H3"B 0.9600
C3" H3"C 0.9600
C4" H4"A 0.9600
C4" H4"B 0.9600
C4" H4"C 0.9600
C1' C2' 1.500(6)
C2' C3' 1.291(6)
C2' C5' 1.525(7)
C3' H3' 0.9300
C3' C4' 1.440(9)
C4' H4'A 0.9600
C4' H4'B 0.9600
C4' H4'C 0.9600
C5' H5'A 0.9600
C5' H5'B 0.9600
C5' H5'C 0.9600

loop_
_geom_hbond_atom_site_label_D
_geom_hbond_atom_site_label_H
_geom_hbond_atom_site_label_A
_geom_hbond_distance_DH
_geom_hbond_distance_HA
_geom_hbond_distance_DA
_geom_hbond_angle_DHA
_geom_hbond_site_symmetry_A
O2 H2 O4 0.82 2.08 2.884(4) 167.4 2_545
O7 H7 O6 0.82 1.97 2.757(4) 162.0 2_645

loop_
_geom_torsion_atom_site_label_1
_geom_torsion_atom_site_label_2
_geom_torsion_atom_site_label_3
_geom_torsion_atom_site_label_4
_geom_torsion
O1 C3 C4 O2 166.4(3)
O1 C3 C4 C5 45.4(4)
O1 C3 C4 C15 -73.7(4)
O2 C4 C5 O3 72.2(3)
O2 C4 C5 C6 -43.3(3)
O3 C5 C6 O5 62.5(3)
O3 C5 C6 C7 179.4(2)
O3 C1" C2" C3" 68.0(7)
O3 C1" C2" C4" -159.4(6)
O4 C1" C2" C3" -109.4(8)
O4 C1" C2" C4" 23.2(9)
O5 C6 C7 C8 -147.8(2)
O5 C6 C7 C11 -25.4(3)
O7 C8 C9 O8 -58.6(3)
O7 C8 C9 C10 -179.8(3)
O8 C9 C10 C1 -50.4(4)
O8 C9 C10 C14 74.3(4)
O8 C1' C2' C3' -136.4(4)
O8 C1' C2' C5' 45.2(5)
O9 C1' C2' C3' 48.2(6)
O9 C1' C2' C5' -130.2(5)
C1 C2 C3 O1 -31.7(4)
C1 C2 C3 C4 152.9(3)
C2 C1 C10 C9 -54.1(5)
C2 C1 C10 C14 -179.5(4)
C2 C3 C4 O2 -18.0(3)
C2 C3 C4 C5 -139.1(3)
C2 C3 C4 C15 101.8(4)
C3 C4 C5 O3 -167.8(2)
C3 C4 C5 C6 76.8(3)
C4 C5 C6 O5 179.5(2)
C4 C5 C6 C7 -63.6(3)
C5 O3 C1" O4 0.2(6)
C5 O3 C1" C2" -177.3(4)
C5 C6 C7 C8 94.8(3)
C5 C6 C7 C11 -142.8(3)
C6 O5 C12 O6 178.4(4)
C6 O5 C12 C11 -0.6(5)
C6 C7 C8 O7 82.2(3)
C6 C7 C8 C9 -158.8(2)
C6 C7 C11 C12 24.4(3)
C6 C7 C11 C13 148.5(3)
C7 C8 C9 O8 -179.8(2)
C7 C8 C9 C10 59.0(3)
C7 C11 C12 O5 -15.9(4)
C7 C11 C12 O6 165.2(5)
C7 C11 C13 O10 -51.7(5)
C8 C7 C11 C12 146.1(3)
C8 C7 C11 C13 -89.8(3)
C8 C9 C10 C1 68.7(4)
C8 C9 C10 C14 -166.5(4)
C9 O8 C1' O9 14.7(5)
C9 O8 C1' C2' -160.7(3)
C10 C1 C2 C3 -51.2(4)
C11 C7 C8 O7 -33.7(3)
C11 C7 C8 C9 85.4(3)
C12 O5 C6 C5 141.6(3)
C12 O5 C6 C7 16.9(4)
C12 C11 C13 O10 67.7(5)
C13 C11 C12 O5 -143.2(4)
C13 C11 C12 O6 37.8(7)
C15 C4 C5 O3 -51.9(4)
C15 C4 C5 C6 -167.3(3)
C16 O10 C13 C11 175.6(5)
C1" O3 C5 C4 115.9(3)
C1" O3 C5 C6 -121.3(3)
C1' O8 C9 C8 112.9(3)
C1' O8 C9 C10 -119.7(3)
C1' C2' C3' C4' 5.1(8)
C5' C2' C3' C4' -176.6(6)
